data_1549344
loop_
_publ_author_name
'Peloquin, Andrew J.'
'Godman, Nicholas P.'
'Allison, Bruce D.'
'Balaich, Gary J.'
'Iacono, Scott T.'

_publ_section_title
;
 1,3-Bis(4-bromophenyl)propane
;
_journal_coeditor_code BV4016
_journal_issue 4
_journal_name_full IUCrData
_journal_page_first x180563
_journal_paper_doi 10.1107/S2414314618005631
_journal_volume 3
_journal_year 2018
_chemical_formula_iupac 'C15 H14 Br2'
_chemical_formula_moiety 'C15 H14 Br2'
_chemical_formula_sum 'C15 H14 Br2'
_chemical_formula_weight 354.08
_chemical_name_common 1,3-di(4-bromophenyl)propane
_chemical_name_systematic
;
1,3-Bis(4-bromophenyl)propane
;
_space_group_crystal_system monoclinic
_space_group_IT_number 4
_space_group_name_Hall 'P 2yb'
_space_group_name_H-M_alt 'P 1 21 1'
_symmetry_space_group_name_Hall 'P 2yb'
_symmetry_space_group_name_H-M 'P 1 21 1'
_atom_sites_solution_hydrogens geom
_cell_angle_alpha 90
_cell_angle_beta 101.808(2)
_cell_angle_gamma 90
_cell_formula_units_Z 2
_cell_length_a 7.4526(13)
_cell_length_b 5.8441(10)
_cell_length_c 16.278(3)
_cell_measurement_reflns_used 9704
_cell_measurement_temperature 100
_cell_measurement_theta_max 29.6708
_cell_measurement_theta_min 2.5566
_cell_volume 694.0(2)
_computing_cell_refinement
;
SAINT (Bruker, 2017)
;
_computing_data_collection
;
APEX3 (Bruker, 2017)
;
_computing_data_reduction
;
SAINT (Bruker, 2017)
;
_computing_molecular_graphics
;
<i>ORTEP-3 for Windows</i> (Farrugia, 2012) and Mercury (Macrae <i>et
al.</i>,
2008)
;
_computing_publication_material
;
SHELXL (Sheldrick, 2008)
;
_computing_structure_refinement
;
SHELXL (Sheldrick, 2015<i>b</i>)
;
_computing_structure_solution
;
SHELXT (Sheldrick, 2015<i>a</i>)
;
_diffrn_ambient_temperature 100
_diffrn_detector_area_resol_mean 8.3333
_diffrn_measured_fraction_theta_full 0.998
_diffrn_measured_fraction_theta_max 0.998
_diffrn_measurement_device_type 'Bruker SMART APEX CCD'
_diffrn_measurement_method 'Omega Scans'
_diffrn_radiation_monochromator graphite
_diffrn_radiation_type 'Mo K\a'
_diffrn_radiation_wavelength 0.71073
_diffrn_reflns_av_R_equivalents 0.0337
_diffrn_reflns_limit_h_max 10
_diffrn_reflns_limit_h_min -10
_diffrn_reflns_limit_k_max 7
_diffrn_reflns_limit_k_min -7
_diffrn_reflns_limit_l_max 21
_diffrn_reflns_limit_l_min -21
_diffrn_reflns_number 14936
_diffrn_reflns_theta_full 28.70
_diffrn_reflns_theta_max 28.70
_diffrn_reflns_theta_min 2.56
_exptl_absorpt_coefficient_mu 5.816
_exptl_absorpt_correction_T_max 0.55
_exptl_absorpt_correction_T_min 0.25
_exptl_absorpt_correction_type multi-scan
_exptl_absorpt_process_details
;
(SADABS; Bruker, 2017)
;
_exptl_crystal_colour 'clear colourless'
_exptl_crystal_density_diffrn 1.694
_exptl_crystal_density_method 'not measured'
_exptl_crystal_description 'flat prism'
_exptl_crystal_F_000 348
_exptl_crystal_size_max 0.470
_exptl_crystal_size_mid 0.251
_exptl_crystal_size_min 0.116
_refine_diff_density_max 0.684
_refine_diff_density_min -0.353
_refine_ls_abs_structure_details
;
Flack <i>x</i> determined using 1492 quotients
[(<i>I</i>^+^)-(<i>I</i>^-^)]/[(<i>I</i>^+^)+(<i>I</i>^-^)]
(Parsons <i>et al.</i>,  2013)
;
_refine_ls_abs_structure_Flack 0.019(9)
_refine_ls_extinction_method none
_refine_ls_goodness_of_fit_ref 1.376
_refine_ls_hydrogen_treatment constr
_refine_ls_matrix_type full
_refine_ls_number_parameters 154
_refine_ls_number_reflns 3562
_refine_ls_number_restraints 1
_refine_ls_restrained_S_all 1.376
_refine_ls_R_factor_all 0.0246
_refine_ls_R_factor_gt 0.0231
_refine_ls_shift/su_max 0.001
_refine_ls_shift/su_mean 0.000
_refine_ls_structure_factor_coef Fsqd
_refine_ls_weighting_details 'w=1/[\s^2^(Fo^2^)] where P=(Fo^2^+2Fc^2^)/3'
_refine_ls_weighting_scheme calc
_refine_ls_wR_factor_gt 0.0544
_refine_ls_wR_factor_ref 0.0548
_reflns_number_gt 3421
_reflns_number_total 3562
_reflns_threshold_expression 'I > 2\s(I)'
_cod_data_source_file bv4016sup1.cif
_cod_data_source_block I
_cod_database_code 1549344

loop_
_space_group_symop_operation_xyz
'x, y, z'
'-x, y+1/2, -z'

loop_
_atom_site_type_symbol
_atom_site_label
_atom_site_fract_x
_atom_site_fract_y
_atom_site_fract_z
_atom_site_U_iso_or_equiv
_atom_site_adp_type
_atom_site_calc_flag
_atom_site_occupancy
Br Br1 0.72512(6) 0.64324(6) 0.32150(2) 0.02990(11) Uani d 1
Br Br2 0.07038(4) 0.07332(6) 0.93844(2) 0.01940(9) Uani d 1
C C1 0.7965(5) 0.8018(7) 0.7041(2) 0.0203(7) Uani d 1
H H1A 0.773435 0.961347 0.714801 0.024 Uiso calc 1
H H1B 0.91894 0.764318 0.734497 0.024 Uiso calc 1
C C2 0.6578(4) 0.6530(7) 0.73599(18) 0.0185(6) Uani d 1
H H2A 0.688304 0.493461 0.72972 0.022 Uiso calc 1
H H2B 0.53722 0.679954 0.701533 0.022 Uiso calc 1
C C3 0.6507(5) 0.6981(6) 0.8280(2) 0.0186(7) Uani d 1
H H3A 0.770709 0.669457 0.862731 0.022 Uiso calc 1
H H3B 0.620835 0.857725 0.834565 0.022 Uiso calc 1
C C4 0.7860(5) 0.7678(6) 0.6108(2) 0.0172(7) Uani d 1
C C5 0.6973(5) 0.9269(6) 0.5527(2) 0.0194(7) Uani d 1
H H5 0.649793 1.05945 0.571618 0.023 Uiso calc 1
C C6 0.6785(5) 0.8907(6) 0.4664(2) 0.0205(7) Uani d 1
H H6 0.619388 0.997936 0.42798 0.025 Uiso calc 1
C C7 0.7494(5) 0.6922(6) 0.43923(19) 0.0191(7) Uani d 1
C C8 0.8384(5) 0.5303(6) 0.4947(2) 0.0203(8) Uani d 1
H H8 0.885231 0.397812 0.475442 0.024 Uiso calc 1
C C9 0.8562(4) 0.5710(7) 0.5808(2) 0.0193(6) Uani d 1
H H9 0.916431 0.463847 0.618886 0.023 Uiso calc 1
C C10 0.5111(4) 0.5499(6) 0.85791(18) 0.0157(6) Uani d 1
C C11 0.5604(5) 0.3371(6) 0.8952(2) 0.0165(7) Uani d 1
H H11 0.68188 0.289513 0.903494 0.02 Uiso calc 1
C C12 0.4309(4) 0.1948(6) 0.92003(19) 0.0162(7) Uani d 1
H H12 0.465409 0.054546 0.945371 0.019 Uiso calc 1
C C13 0.2489(4) 0.2666(6) 0.90622(19) 0.0154(6) Uani d 1
C C14 0.1967(5) 0.4775(6) 0.8701(2) 0.0192(7) Uani d 1
H H14 0.075257 0.525136 0.862057 0.023 Uiso calc 1
C C15 0.3282(4) 0.6167(6) 0.84615(19) 0.0195(7) Uani d 1
H H15 0.293275 0.757895 0.821671 0.023 Uiso calc 1

loop_
_atom_site_aniso_label
_atom_site_aniso_U_11
_atom_site_aniso_U_22
_atom_site_aniso_U_33
_atom_site_aniso_U_12
_atom_site_aniso_U_13
_atom_site_aniso_U_23
Br1 0.0370(2) 0.0355(2) 0.01707(16) -0.00535(17) 0.00528(14) -0.00373(15)
Br2 0.01583(15) 0.01890(15) 0.02574(17) -0.00157(13) 0.00954(12) 0.00104(12)
C1 0.0195(18) 0.0252(19) 0.0174(15) -0.0039(14) 0.0069(14) -0.0002(14)
C2 0.0182(16) 0.0209(16) 0.0183(14) -0.0031(14) 0.0080(12) -0.0013(14)
C3 0.0183(17) 0.0195(19) 0.0196(15) -0.0027(14) 0.0074(13) -0.0016(12)
C4 0.0133(16) 0.0207(17) 0.0189(15) -0.0030(13) 0.0063(13) 0.0019(13)
C5 0.0191(18) 0.0160(16) 0.0243(17) 0.0020(13) 0.0076(14) 0.0006(13)
C6 0.0187(17) 0.0202(18) 0.0215(17) 0.0020(14) 0.0016(14) 0.0052(14)
C7 0.0194(17) 0.0236(19) 0.0152(14) -0.0042(14) 0.0054(12) -0.0007(12)
C8 0.0207(17) 0.017(2) 0.0266(18) 0.0016(13) 0.0123(14) -0.0007(13)
C9 0.0185(15) 0.0197(16) 0.0209(16) 0.0021(16) 0.0069(13) 0.0069(15)
C10 0.0158(14) 0.0184(17) 0.0140(14) -0.0026(13) 0.0055(12) -0.0041(12)
C11 0.0135(16) 0.0200(17) 0.0164(15) 0.0015(13) 0.0045(13) -0.0024(13)
C12 0.0173(16) 0.0161(18) 0.0159(14) 0.0020(13) 0.0052(12) 0.0004(12)
C13 0.0142(16) 0.0189(17) 0.0147(14) -0.0004(12) 0.0070(12) -0.0014(12)
C14 0.0145(16) 0.0224(17) 0.0218(16) 0.0044(14) 0.0066(13) 0.0020(14)
C15 0.0196(16) 0.0171(19) 0.0226(15) 0.0021(13) 0.0061(13) 0.0035(13)

loop_
_atom_type_symbol
_atom_type_description
_atom_type_scat_dispersion_real
_atom_type_scat_dispersion_imag
_atom_type_scat_source
C C 0.0033 0.0016 'International Tables Vol C Tables 4.2.6.8 and 6.1.1.4'
H H 0.0000 0.0000 'International Tables Vol C Tables 4.2.6.8 and 6.1.1.4'
Br Br -0.2901 2.4595 'International Tables Vol C Tables 4.2.6.8 and 6.1.1.4'

loop_
_geom_angle_atom_site_label_1
_geom_angle_atom_site_label_2
_geom_angle_atom_site_label_3
_geom_angle
C4 C1 C2 111.5(3)
C4 C1 H1A 109.3
C2 C1 H1A 109.3
C4 C1 H1B 109.3
C2 C1 H1B 109.3
H1A C1 H1B 108.0
C1 C2 C3 113.4(3)
C1 C2 H2A 108.9
C3 C2 H2A 108.9
C1 C2 H2B 108.9
C3 C2 H2B 108.9
H2A C2 H2B 107.7
C10 C3 C2 112.4(3)
C10 C3 H3A 109.1
C2 C3 H3A 109.1
C10 C3 H3B 109.1
C2 C3 H3B 109.1
H3A C3 H3B 107.9
C9 C4 C5 118.3(3)
C9 C4 C1 120.9(3)
C5 C4 C1 120.8(3)
C4 C5 C6 121.1(3)
C4 C5 H5 119.4
C6 C5 H5 119.4
C7 C6 C5 118.8(3)
C7 C6 H6 120.6
C5 C6 H6 120.6
C8 C7 C6 121.9(3)
C8 C7 Br1 119.2(3)
C6 C7 Br1 118.8(3)
C7 C8 C9 118.2(3)
C7 C8 H8 120.9
C9 C8 H8 120.9
C4 C9 C8 121.7(3)
C4 C9 H9 119.1
C8 C9 H9 119.1
C15 C10 C11 118.1(3)
C15 C10 C3 121.0(3)
C11 C10 C3 120.8(3)
C12 C11 C10 121.3(3)
C12 C11 H11 119.4
C10 C11 H11 119.4
C13 C12 C11 118.8(3)
C13 C12 H12 120.6
C11 C12 H12 120.6
C14 C13 C12 121.0(3)
C14 C13 Br2 119.6(3)
C12 C13 Br2 119.4(2)
C13 C14 C15 119.1(3)
C13 C14 H14 120.4
C15 C14 H14 120.4
C14 C15 C10 121.6(3)
C14 C15 H15 119.2
C10 C15 H15 119.2

loop_
_geom_bond_atom_site_label_1
_geom_bond_atom_site_label_2
_geom_bond_distance
Br1 C7 1.909(3)
Br2 C13 1.899(3)
C1 C4 1.519(4)
C1 C2 1.521(5)
C1 H1A 0.97
C1 H1B 0.97
C2 C3 1.532(4)
C2 H2A 0.97
C2 H2B 0.97
C3 C10 1.509(5)
C3 H3A 0.97
C3 H3B 0.97
C4 C9 1.392(5)
C4 C5 1.393(5)
C5 C6 1.399(5)
C5 H5 0.93
C6 C7 1.384(5)
C6 H6 0.93
C7 C8 1.380(5)
C8 C9 1.400(5)
C8 H8 0.93
C9 H9 0.93
C10 C15 1.392(4)
C10 C11 1.400(5)
C11 C12 1.395(5)
C11 H11 0.93
C12 C13 1.393(4)
C12 H12 0.93
C13 C14 1.387(5)
C14 C15 1.390(5)
C14 H14 0.93
C15 H15 0.93

_cod_database_fobs_code 1549344
